data_4133189
loop_
_publ_author_name
'Linnenberg, Oliver'
'Moors, Marco'
'Notario-Est\'evez, Almudena'
'L\'opez, Xavier'
'de Graaf, Coen'
'Peter, Sophia'
'Baeumer, Christoph'
'Waser, Rainer'
'Monakhov, Kirill Yu'

_publ_section_title
;
 Addressing Multiple Resistive States of Polyoxovanadates: Conductivity as
 a Function of Individual Molecular Redox States.
;
_journal_issue 48
_journal_name_full 'Journal of the American Chemical Society'
_journal_page_first 16635
_journal_page_last 16640
_journal_paper_doi 10.1021/jacs.8b08780
_journal_volume 140
_journal_year 2018
_chemical_formula_moiety '(V6 O19 S2 C14 H26), 2(C16 H36 N), 2 (C H2 Cl2)'
_chemical_formula_sum 'C48 H102 Cl4 N2 O19 S2 V6'
_chemical_formula_weight 1522.91
_space_group_crystal_system trigonal
_space_group_IT_number 148
_space_group_name_Hall '-R 3'
_space_group_name_H-M_alt 'R -3 :H'
_atom_sites_solution_hydrogens mixed
_audit_creation_method SHELXL-2014/7
_cell_angle_alpha 90
_cell_angle_beta 90
_cell_angle_gamma 120
_cell_formula_units_Z 9
_cell_length_a 25.7726(11)
_cell_length_b 25.7726(11)
_cell_length_c 26.9789(12)
_cell_measurement_reflns_used 8960
_cell_measurement_temperature 100(2)
_cell_measurement_theta_max 21.88
_cell_measurement_theta_min 2.26
_cell_volume 15519.3(12)
_computing_cell_refinement 'SAINT v8.34A (Bruker, 2013)'
_computing_data_collection 'SMART V5.631 (?, 2016)'
_computing_data_reduction 'SAINT v8.34A (Bruker, 2013)'
_computing_molecular_graphics 'Olex2 (Dolomanov et al., 2009)'
_computing_publication_material 'Olex2 (Dolomanov et al., 2009)'
_computing_structure_refinement 'ShelXL (Sheldrick, 2015)'
_diffrn_ambient_temperature 100.15
_diffrn_measured_fraction_theta_full 1.000
_diffrn_measured_fraction_theta_max 0.998
_diffrn_measurement_device_type 'Bruker APEX CCD'
_diffrn_measurement_method '\w scans'
_diffrn_radiation_monochromator 'multilayer optics'
_diffrn_radiation_type MoK\a
_diffrn_radiation_wavelength 0.71073
_diffrn_reflns_av_R_equivalents 0.0526
_diffrn_reflns_av_unetI/netI 0.0276
_diffrn_reflns_Laue_measured_fraction_full 1.000
_diffrn_reflns_Laue_measured_fraction_max 0.998
_diffrn_reflns_limit_h_max 32
_diffrn_reflns_limit_h_min -32
_diffrn_reflns_limit_k_max 32
_diffrn_reflns_limit_k_min -32
_diffrn_reflns_limit_l_max 33
_diffrn_reflns_limit_l_min -33
_diffrn_reflns_number 63695
_diffrn_reflns_point_group_measured_fraction_full 1.000
_diffrn_reflns_point_group_measured_fraction_max 0.998
_diffrn_reflns_theta_full 25.242
_diffrn_reflns_theta_max 26.434
_diffrn_reflns_theta_min 1.764
_diffrn_source_current 600.0
_diffrn_source_power 30.0
_diffrn_source_voltage 50.0
_diffrn_standards_number 0
_exptl_absorpt_coefficient_mu 1.058
_exptl_absorpt_correction_T_max 0.7454
_exptl_absorpt_correction_T_min 0.6420
_exptl_absorpt_correction_type multi-scan
_exptl_absorpt_process_details
;
SADABS-2008/1 (Bruker,2008) was used for absorption correction.
wR2(int) was 0.1254 before and 0.0505 after correction.
The Ratio of minimum to maximum transmission is 0.8613.
The \l/2 correction factor is 0.0015.
;
_exptl_crystal_colour brown
_exptl_crystal_colour_primary brown
_exptl_crystal_density_diffrn 1.466
_exptl_crystal_description block
_exptl_crystal_F_000 6285
_exptl_crystal_size_max 0.23
_exptl_crystal_size_mid 0.22
_exptl_crystal_size_min 0.2
_refine_diff_density_max 0.754
_refine_diff_density_min -0.842
_refine_diff_density_rms 0.085
_refine_ls_extinction_method none
_refine_ls_goodness_of_fit_ref 1.048
_refine_ls_hydrogen_treatment mixed
_refine_ls_matrix_type full
_refine_ls_number_parameters 349
_refine_ls_number_reflns 7090
_refine_ls_number_restraints 1
_refine_ls_restrained_S_all 1.048
_refine_ls_R_factor_all 0.0706
_refine_ls_R_factor_gt 0.0552
_refine_ls_shift/su_max 0.000
_refine_ls_shift/su_mean 0.000
_refine_ls_structure_factor_coef Fsqd
_refine_ls_weighting_details 'w=1/[\s^2^(Fo^2^)+(0.0875P)^2^+55.0368P] where P=(Fo^2^+2Fc^2^)/3'
_refine_ls_weighting_scheme calc
_refine_ls_wR_factor_gt 0.1510
_refine_ls_wR_factor_ref 0.1644
_reflns_Friedel_coverage 0.000
_reflns_number_gt 5529
_reflns_number_total 7090
_reflns_threshold_expression 'I > 2\s(I)'
_cod_data_source_file ja8b08780_si_002.cif
_cod_data_source_block 2
_cod_original_cell_volume 15519.3(15)
_cod_original_sg_symbol_H-M 'R -3'
_cod_original_formula_sum 'C48 H102 N2 O19 S2 V6 Cl4'
_cod_database_code 4133189
_shelx_shelxl_version_number 2014/7
_shelx_space_group_comment
;
The symmetry employed for this shelxl refinement is uniquely defined
by the following loop, which should always be used as a source of
symmetry information in preference to the above space-group names.
They are only intended as comments.
;
_shelx_estimated_absorpt_t_max 0.841
_shelx_estimated_absorpt_t_min 0.820
_olex2_refinement_description
;
1. Fixed Uiso
 At 1.2 times of:
  All C(H) groups, {H2A,H2BA,H2BB} of C2, All C(H,H) groups, All C(H,H,H,H)
  groups
 At 1.5 times of:
  {H1AA,H1AB,H1AC} of C1A, {H12A,H12B,H12C} of C12, {H13A,H13B,H13C} of C13,
  {H1DA,H1DB,H1DC} of C1D, {H8A,H8B,H8C} of C8, {H17A,H17B,H17C} of C17, {H1A,
  H1B,H1C} of C1, {H10A,H10B,H10C} of C10, {H0AA,H0AB,H0AC} of C0AA, {H10D,H10E,
  H10F} of C10A
2. Rigid bond restraints
 C14, C10A
 with sigma for 1-2 distances of 0.01 and sigma for 1-3 distances of 0.01
3. Others
 Sof(H2BA)=Sof(H2BB)=Sof(C9)=Sof(H9A)=Sof(H9B)=1-FVAR(1)
 Sof(H2A)=Sof(C7)=Sof(H7)=FVAR(1)
 Sof(H3BE)=Sof(H3BF)=Sof(C5B)=Sof(H5BA)=Sof(H5BB)=Sof(C6)=Sof(H6A)=Sof(H6B)=
 Sof(C17)=Sof(H17A)=Sof(H17B)=Sof(H17C)=1-FVAR(2)
 Sof(H3AC)=Sof(H3AD)=Sof(C13)=Sof(H13A)=Sof(H13B)=Sof(H13C)=Sof(C5A)=Sof(H5AA)=
 Sof(H5AB)=Sof(C16)=Sof(H16A)=Sof(H16B)=FVAR(2)
 Sof(H2AC)=Sof(H2AD)=Sof(C5)=Sof(H5A)=Sof(H5B)=Sof(C1)=Sof(H1A)=Sof(H1B)=
 Sof(H1C)=Sof(C4A)=Sof(H4AA)=Sof(H4AB)=1-FVAR(3)
 Sof(H2AA)=Sof(H2AB)=Sof(C4B)=Sof(H4BA)=Sof(H4BB)=Sof(C18)=Sof(H18A)=Sof(H18B)=
 Sof(C1A)=Sof(H1AA)=Sof(H1AB)=Sof(H1AC)=FVAR(3)
 Sof(C1B)=Sof(H1BA)=Sof(H1BB)=Sof(C6B)=Sof(H6BA)=Sof(H6BB)=Sof(C4)=Sof(H4)=
 Sof(C12)=Sof(H12A)=Sof(H12B)=Sof(H12C)=1-FVAR(4)
 Sof(C6A)=Sof(H6AA)=Sof(H6AB)=Sof(C1C)=Sof(H1CA)=Sof(H1CB)=Sof(C1D)=Sof(H1DA)=
 Sof(H1DB)=Sof(H1DC)=Sof(C1E)=Sof(H1EA)=Sof(H1EB)=FVAR(4)
 Sof(H14)=Sof(C0AA)=Sof(H0AA)=Sof(H0AB)=Sof(H0AC)=1-FVAR(5)
 Sof(C10A)=Sof(H10D)=Sof(H10E)=Sof(H10F)=Sof(C10)=Sof(H10A)=Sof(H10B)=
 Sof(H10C)=FVAR(5)
4.a Secondary CH2 refined with riding coordinates:
 C11(H11A,H11B), C19(H19A,H19B), C1AA(H1AD,H1AE), C2AA(H2AC,H2AD), C2AA(H2AA,
 H2AB), C3AA(H3AA,H3AB), C1B(H1BA,H1BB), C2(H2BA,H2BB), C3(H3AC,H3AD), C3(H3BE,
 H3BF), C4B(H4BA,H4BB), C5B(H5BA,H5BB), C6B(H6BA,H6BB), C9(H9A,H9B), C6(H6A,
 H6B), C5(H5A,H5B), C5A(H5AA,H5AB), C16(H16A,H16B), C4A(H4AA,H4AB), C18(H18A,
 H18B), C6A(H6AA,H6AB), C1C(H1CA,H1CB), C1E(H1EA,H1EB)
4.b Aromatic/amide H refined with riding coordinates:
 C2(H2A), C7(H7)
4.c Idealised Me refined as rotating group:
 C8(H8A,H8B,H8C), C1(H1A,H1B,H1C), C12(H12A,H12B,H12C), C13(H13A,H13B,H13C),
 C17(H17A,H17B,H17C), C1A(H1AA,H1AB,H1AC), C1D(H1DA,H1DB,H1DC), C10A(H10D,H10E,
 H10F), C10(H10A,H10B,H10C), C0AA(H0AA,H0AB,H0AC)
;
_platon_squeeze_void_probe_radius 1.20
_olex2_submission_special_instructions 'No special instructions were received'

loop_
_space_group_symop_operation_xyz
'x, y, z'
'-y, x-y, z'
'-x+y, -x, z'
'x+2/3, y+1/3, z+1/3'
'-y+2/3, x-y+1/3, z+1/3'
'-x+y+2/3, -x+1/3, z+1/3'
'x+1/3, y+2/3, z+2/3'
'-y+1/3, x-y+2/3, z+2/3'
'-x+y+1/3, -x+2/3, z+2/3'
'-x, -y, -z'
'y, -x+y, -z'
'x-y, x, -z'
'-x+2/3, -y+1/3, -z+1/3'
'y+2/3, -x+y+1/3, -z+1/3'
'x-y+2/3, x+1/3, -z+1/3'
'-x+1/3, -y+2/3, -z+2/3'
'y+1/3, -x+y+2/3, -z+2/3'
'x-y+1/3, x+2/3, -z+2/3'

loop_
_atom_site_label
_atom_site_type_symbol
_atom_site_fract_x
_atom_site_fract_y
_atom_site_fract_z
_atom_site_U_iso_or_equiv
_atom_site_adp_type
_atom_site_occupancy
_atom_site_site_symmetry_order
_atom_site_calc_flag
_atom_site_refinement_flags_posn
_atom_site_refinement_flags_adp
_atom_site_refinement_flags_occupancy
_atom_site_disorder_assembly
_atom_site_disorder_group
V1 V 0.19321(3) 0.38235(3) -0.09421(2) 0.03843(17) Uani 1 1 d . . . . .
V2 V 0.10794(3) 0.25309(3) -0.12059(2) 0.03777(17) Uani 1 1 d . . . . .
V3 V 0.24846(3) 0.32517(3) -0.15678(2) 0.03706(17) Uani 1 1 d . . . . .
S4 S 0.23457(8) 0.12246(6) -0.19026(5) 0.0766(4) Uani 1 1 d . . . . .
O1 O 0.1667 0.3333 -0.1667 0.0308(6) Uani 1 2 d S T P . .
O2 O 0.12334(11) 0.39085(11) -0.11377(8) 0.0378(5) Uani 1 1 d . . . . .
O3 O 0.05390(10) 0.27554(11) -0.13448(8) 0.0395(5) Uani 1 1 d . . . . .
O4 O 0.14316(11) 0.30942(11) -0.07016(8) 0.0383(5) Uani 1 1 d . . . . .
O5 O 0.18616(11) 0.25170(10) -0.12315(7) 0.0359(5) Uani 1 1 d . . . . .
O6 O 0.23549(11) 0.44883(11) -0.14520(8) 0.0402(5) Uani 1 1 d . . . . .
O7 O 0.25660(10) 0.36794(11) -0.10210(8) 0.0389(5) Uani 1 1 d . . . . .
O8 O 0.30165(11) 0.30992(12) -0.15354(9) 0.0464(6) Uani 1 1 d . . . . .
O9 O 0.07029(12) 0.19078(11) -0.09165(9) 0.0458(6) Uani 1 1 d . . . . .
O10 O 0.21334(13) 0.42545(12) -0.04634(9) 0.0481(6) Uani 1 1 d . . . . .
C11 C 0.18310(18) 0.19561(16) -0.13310(12) 0.0428(8) Uani 1 1 d . . . . .
H11A H 0.1550 0.1652 -0.1094 0.051 Uiso 1 1 calc R . . . .
H11B H 0.2232 0.2001 -0.1279 0.051 Uiso 1 1 calc R . . . .
C14 C 0.1590(2) 0.11198(19) -0.19298(15) 0.0593(11) Uani 1 1 d . U . . .
H14 H 0.129(5) 0.069(5) -0.160(4) 0.071 Uiso 0.431(8) 1 d R . . A 2
C15 C 0.16225(19) 0.17360(18) -0.18617(13) 0.0482(9) Uani 1 1 d . . . . .
C19 C 0.23334(19) 0.50215(17) -0.13895(14) 0.0501(9) Uani 1 1 d . . . . .
H19A H 0.2615 0.5327 -0.1626 0.060 Uiso 1 1 calc R . . . .
H19B H 0.2468 0.5176 -0.1050 0.060 Uiso 1 1 calc R . . . .
N0AA N 0.34121(16) 0.05086(16) -0.03467(12) 0.0584(9) Uani 1 1 d . . . . .
C1AA C 0.12708(19) 0.44760(17) -0.10942(13) 0.0468(9) Uani 1 1 d . . . . .
H1AD H 0.1403 0.4633 -0.0755 0.056 Uiso 1 1 calc R . . . .
H1AE H 0.0868 0.4427 -0.1146 0.056 Uiso 1 1 calc R . . . .
C2AA C 0.4004(2) 0.0850(2) -0.00766(17) 0.0686(13) Uani 1 1 d . . . . .
H2AC H 0.4124 0.1280 -0.0076 0.082 Uiso 0.593(18) 1 calc R . . B 2
H2AD H 0.3940 0.0715 0.0273 0.082 Uiso 0.593(18) 1 calc R . . B 2
H2AA H 0.3928 0.0855 0.0283 0.082 Uiso 0.407(18) 1 calc R . . B 1
H2AB H 0.4219 0.1270 -0.0195 0.082 Uiso 0.407(18) 1 calc R . . B 1
C3AA C 0.3024(2) 0.0757(2) -0.01661(15) 0.0593(11) Uani 1 1 d . . . . .
H3AA H 0.3225 0.1190 -0.0247 0.071 Uiso 1 1 calc R . . . .
H3AB H 0.2991 0.0720 0.0199 0.071 Uiso 1 1 calc R . . . .
C1B C 0.3459(4) 0.0654(4) -0.0938(3) 0.041(2) Uiso 0.469(16) 1 d . . . C 2
H1BA H 0.3740 0.0538 -0.1082 0.049 Uiso 0.469(16) 1 calc R . . C 2
H1BB H 0.3060 0.0383 -0.1084 0.049 Uiso 0.469(16) 1 calc R . . C 2
C2 C 0.2394(2) 0.0451(3) -0.03857(17) 0.0850(18) Uani 1 1 d . . . . .
H2A H 0.2283 0.0188 -0.0662 0.102 Uiso 0.464(18) 1 calc R . . D 1
H2BA H 0.2149 0.0048 -0.0237 0.102 Uiso 0.536(18) 1 calc R . . D 2
H2BB H 0.2414 0.0402 -0.0748 0.102 Uiso 0.536(18) 1 calc R . . D 2
C3 C 0.3114(3) -0.0156(2) -0.02377(17) 0.0759(15) Uani 1 1 d . . . . .
H3AC H 0.2713 -0.0352 -0.0395 0.091 Uiso 0.501(13) 1 calc R . . E 1
H3AD H 0.3350 -0.0312 -0.0403 0.091 Uiso 0.501(13) 1 calc R . . E 1
H3BE H 0.3412 -0.0289 -0.0270 0.091 Uiso 0.499(13) 1 calc R . . E 2
H3BF H 0.2793 -0.0379 -0.0484 0.091 Uiso 0.499(13) 1 calc R . . E 2
C4B C 0.4424(5) 0.0553(7) -0.0163(5) 0.055(3) Uiso 0.407(18) 1 d . . . B 1
H4BA H 0.4405 0.0412 -0.0508 0.067 Uiso 0.407(18) 1 calc R . . B 1
H4BB H 0.4335 0.0226 0.0074 0.067 Uiso 0.407(18) 1 calc R . . B 1
C5B C 0.2832(5) -0.0307(5) 0.0312(4) 0.061(3) Uiso 0.499(13) 1 d . . . E 2
H5BA H 0.3147 -0.0056 0.0555 0.073 Uiso 0.499(13) 1 calc R . . E 2
H5BB H 0.2511 -0.0202 0.0334 0.073 Uiso 0.499(13) 1 calc R . . E 2
C6B C 0.3651(5) 0.1276(5) -0.1115(4) 0.055(3) Uiso 0.469(16) 1 d . . . C 2
H6BA H 0.3981 0.1572 -0.0904 0.066 Uiso 0.469(16) 1 calc R . . C 2
H6BB H 0.3311 0.1351 -0.1090 0.066 Uiso 0.469(16) 1 calc R . . C 2
C7 C 0.2002(4) 0.0581(5) -0.0156(3) 0.046(3) Uiso 0.464(18) 1 d . . . A 1
H7 H 0.1679 0.0341 0.0061 0.055 Uiso 0.464(18) 1 calc R . . D 1
C8 C 0.2148(4) 0.0458(3) -0.1855(3) 0.113(3) Uani 1 1 d . . . . .
H8A H 0.1935 0.0245 -0.2156 0.170 Uiso 1 1 calc GR . . . .
H8B H 0.1888 0.0277 -0.1567 0.170 Uiso 1 1 calc GR . . . .
H8C H 0.2512 0.0431 -0.1817 0.170 Uiso 1 1 calc GR . . . .
C9 C 0.2071(5) 0.0883(7) -0.0265(4) 0.072(4) Uiso 0.536(18) 1 d . . . A 2
H9A H 0.2076 0.0946 0.0098 0.087 Uiso 0.536(18) 1 calc R . . D 2
H9B H 0.2314 0.1279 -0.0423 0.087 Uiso 0.536(18) 1 calc R . . D 2
C4 C 0.3860(7) 0.1346(6) -0.1652(5) 0.080(4) Uiso 0.469(16) 1 d . . . C 2
H4 H 0.344(6) 0.112(5) -0.179(5) 0.096 Uiso 0.469(16) 1 d R . . C 2
C6 C 0.2565(5) -0.0984(5) 0.0451(4) 0.069(3) Uiso 0.499(13) 1 d . . . E 2
H6A H 0.2347 -0.1066 0.0769 0.083 Uiso 0.499(13) 1 calc R . . E 2
H6B H 0.2276 -0.1237 0.0193 0.083 Uiso 0.499(13) 1 calc R . . E 2
C5 C 0.4992(4) 0.0911(5) 0.0131(4) 0.077(3) Uiso 0.593(18) 1 d . . . B 2
H5A H 0.5187 0.1337 0.0231 0.092 Uiso 0.593(18) 1 calc R . . B 2
H5B H 0.4783 0.0667 0.0426 0.092 Uiso 0.593(18) 1 calc R . . B 2
C1 C 0.5472(6) 0.0772(8) -0.0020(5) 0.101(4) Uiso 0.593(18) 1 d . . . B 2
H1A H 0.5647 0.0969 -0.0337 0.152 Uiso 0.593(18) 1 calc GR . . B 2
H1B H 0.5296 0.0337 -0.0057 0.152 Uiso 0.593(18) 1 calc GR . . B 2
H1C H 0.5785 0.0918 0.0234 0.152 Uiso 0.593(18) 1 calc GR . . B 2
C12 C 0.4014(8) 0.1970(7) -0.1843(7) 0.108(5) Uiso 0.469(16) 1 d . . . C 2
H12A H 0.4189 0.2031 -0.2175 0.162 Uiso 0.469(16) 1 calc GR . . C 2
H12B H 0.4303 0.2277 -0.1618 0.162 Uiso 0.469(16) 1 calc GR . . C 2
H12C H 0.3649 0.1998 -0.1857 0.162 Uiso 0.469(16) 1 calc GR . . C 2
C13 C 0.2626(5) -0.1227(5) 0.0832(4) 0.078(4) Uiso 0.501(13) 1 d . . . E 1
H13A H 0.2538 -0.1644 0.0844 0.117 Uiso 0.501(13) 1 calc GR . . E 1
H13B H 0.2266 -0.1210 0.0919 0.117 Uiso 0.501(13) 1 calc GR . . E 1
H13C H 0.2947 -0.0986 0.1068 0.117 Uiso 0.501(13) 1 calc GR . . E 1
C5A C 0.3036(6) -0.0344(5) 0.0276(4) 0.064(3) Uiso 0.501(13) 1 d . . . E 1
H5AA H 0.2742 -0.0256 0.0436 0.077 Uiso 0.501(13) 1 calc R . . E 1
H5AB H 0.3422 -0.0116 0.0453 0.077 Uiso 0.501(13) 1 calc R . . E 1
C16 C 0.2825(5) -0.0983(5) 0.0314(4) 0.065(3) Uiso 0.501(13) 1 d . . . E 1
H16A H 0.3151 -0.1056 0.0210 0.077 Uiso 0.501(13) 1 calc R . . E 1
H16B H 0.2485 -0.1202 0.0083 0.077 Uiso 0.501(13) 1 calc R . . E 1
C17 C 0.3017(7) -0.1133(7) 0.0493(6) 0.100(5) Uiso 0.499(13) 1 d . . . E 2
H17A H 0.3187 -0.1118 0.0165 0.150 Uiso 0.499(13) 1 calc GR . . E 2
H17B H 0.2847 -0.1539 0.0628 0.150 Uiso 0.499(13) 1 calc GR . . E 2
H17C H 0.3332 -0.0848 0.0714 0.150 Uiso 0.499(13) 1 calc GR . . E 2
C4A C 0.4510(4) 0.0795(6) -0.0276(4) 0.065(3) Uiso 0.593(18) 1 d . . . B 2
H4AA H 0.4703 0.1087 -0.0549 0.078 Uiso 0.593(18) 1 calc R . . B 2
H4AB H 0.4355 0.0388 -0.0414 0.078 Uiso 0.593(18) 1 calc R . . B 2
C18 C 0.5107(10) 0.1218(12) -0.0030(10) 0.129(8) Uiso 0.407(18) 1 d . . . B 1
H18A H 0.5150 0.1547 -0.0247 0.155 Uiso 0.407(18) 1 calc R . . B 1
H18B H 0.5109 0.1337 0.0319 0.155 Uiso 0.407(18) 1 calc R . . B 1
C1A C 0.5600(8) 0.1109(11) -0.0114(7) 0.101(6) Uiso 0.407(18) 1 d . . . B 1
H1AA H 0.5858 0.1376 -0.0377 0.151 Uiso 0.407(18) 1 calc GR . . B 1
H1AB H 0.5442 0.0691 -0.0214 0.151 Uiso 0.407(18) 1 calc GR . . B 1
H1AC H 0.5833 0.1188 0.0192 0.151 Uiso 0.407(18) 1 calc GR . . B 1
C6A C 0.3792(4) 0.1160(4) -0.1071(3) 0.054(2) Uiso 0.531(16) 1 d . . . C 1
H6AA H 0.4115 0.1444 -0.0848 0.065 Uiso 0.531(16) 1 calc R . . C 1
H6AB H 0.3475 0.1270 -0.1079 0.065 Uiso 0.531(16) 1 calc R . . C 1
C1C C 0.4047(5) 0.1206(5) -0.1602(4) 0.071(3) Uiso 0.531(16) 1 d . . . C 1
H1CA H 0.4383 0.1124 -0.1589 0.086 Uiso 0.531(16) 1 calc R . . C 1
H1CB H 0.3731 0.0901 -0.1818 0.086 Uiso 0.531(16) 1 calc R . . C 1
C1D C 0.4263(7) 0.1818(7) -0.1816(6) 0.108(5) Uiso 0.531(16) 1 d . . . C 1
H1DA H 0.4448 0.1847 -0.2140 0.162 Uiso 0.531(16) 1 calc GR . . C 1
H1DB H 0.4559 0.2122 -0.1593 0.162 Uiso 0.531(16) 1 calc GR . . C 1
H1DC H 0.3923 0.1886 -0.1855 0.162 Uiso 0.531(16) 1 calc GR . . C 1
C1E C 0.3533(4) 0.0520(4) -0.0874(3) 0.041(2) Uiso 0.531(16) 1 d . . . C 1
H1EA H 0.3158 0.0248 -0.1052 0.050 Uiso 0.531(16) 1 calc R . . C 1
H1EB H 0.3822 0.0379 -0.0931 0.050 Uiso 0.531(16) 1 calc R . . C 1
C10A C 0.1229(4) 0.0755(3) -0.2392(3) 0.056(2) Uani 0.569(8) 1 d . U . A 1
H10D H 0.1251 0.0387 -0.2418 0.084 Uiso 0.569(8) 1 calc GR . . A 1
H10E H 0.1400 0.0997 -0.2692 0.084 Uiso 0.569(8) 1 calc GR . . A 1
H10F H 0.0810 0.0652 -0.2359 0.084 Uiso 0.569(8) 1 calc GR . . A 1
C10 C 0.1465(4) 0.0619(4) -0.0440(3) 0.069(3) Uiso 0.569(8) 1 d . . . A 2
H10A H 0.1466 0.0659 -0.0801 0.104 Uiso 0.569(8) 1 calc GR . . A 2
H10B H 0.1271 0.0824 -0.0288 0.104 Uiso 0.569(8) 1 calc GR . . A 2
H10C H 0.1245 0.0193 -0.0351 0.104 Uiso 0.569(8) 1 calc GR . . A 2
C0AA C 0.2213(5) 0.1189(5) -0.0334(4) 0.052(3) Uiso 0.431(8) 1 d . . . A 1
H0AA H 0.2303 0.1211 -0.0689 0.077 Uiso 0.431(8) 1 calc GR . . A 1
H0AB H 0.2576 0.1470 -0.0153 0.077 Uiso 0.431(8) 1 calc GR . . A 1
H0AC H 0.1902 0.1296 -0.0280 0.077 Uiso 0.431(8) 1 calc GR . . A 1

loop_
_atom_site_aniso_label
_atom_site_aniso_U_11
_atom_site_aniso_U_22
_atom_site_aniso_U_33
_atom_site_aniso_U_23
_atom_site_aniso_U_13
_atom_site_aniso_U_12
V1 0.0559(4) 0.0488(4) 0.0169(3) 0.0052(2) -0.0014(2) 0.0309(3)
V2 0.0458(3) 0.0468(3) 0.0233(3) 0.0139(2) 0.0102(2) 0.0251(3)
V3 0.0396(3) 0.0490(4) 0.0268(3) 0.0101(2) 0.0034(2) 0.0253(3)
S4 0.1199(11) 0.0771(8) 0.0632(7) -0.0007(6) -0.0006(7) 0.0721(9)
O1 0.0380(16) 0.0419(17) 0.0152(13) 0.0063(12) 0.0038(12) 0.0219(14)
O2 0.0521(14) 0.0480(13) 0.0218(10) 0.0081(9) 0.0061(9) 0.0314(12)
O3 0.0406(13) 0.0493(14) 0.0265(11) 0.0098(10) 0.0070(9) 0.0210(11)
O4 0.0514(14) 0.0529(14) 0.0178(10) 0.0110(9) 0.0076(9) 0.0315(12)
O5 0.0491(13) 0.0445(13) 0.0197(10) 0.0098(9) 0.0044(9) 0.0276(11)
O6 0.0502(14) 0.0443(13) 0.0263(11) 0.0060(10) 0.0017(10) 0.0237(11)
O7 0.0437(13) 0.0496(14) 0.0232(11) 0.0057(10) -0.0025(9) 0.0232(11)
O8 0.0475(14) 0.0657(17) 0.0355(13) 0.0147(12) 0.0067(11) 0.0355(13)
O9 0.0548(15) 0.0487(14) 0.0322(12) 0.0156(11) 0.0112(11) 0.0246(12)
O10 0.0702(18) 0.0580(16) 0.0239(12) 0.0023(11) -0.0047(11) 0.0379(14)
C11 0.064(2) 0.049(2) 0.0239(16) 0.0097(14) 0.0040(15) 0.0346(19)
C14 0.094(3) 0.054(2) 0.040(2) 0.0057(18) 0.000(2) 0.044(2)
C15 0.072(3) 0.052(2) 0.0297(17) 0.0058(16) 0.0046(17) 0.038(2)
C19 0.068(3) 0.048(2) 0.0314(18) 0.0036(15) 0.0019(17) 0.027(2)
N0AA 0.063(2) 0.060(2) 0.0353(17) -0.0237(15) -0.0009(15) 0.0181(17)
C1AA 0.070(3) 0.057(2) 0.0256(16) 0.0047(15) 0.0051(16) 0.041(2)
C2AA 0.064(3) 0.084(3) 0.045(2) -0.035(2) -0.009(2) 0.027(2)
C3AA 0.064(3) 0.065(3) 0.0336(19) -0.0208(18) 0.0003(18) 0.020(2)
C2 0.069(3) 0.124(5) 0.041(2) -0.033(3) -0.003(2) 0.032(3)
C3 0.096(4) 0.058(3) 0.051(3) -0.023(2) -0.010(3) 0.022(3)
C8 0.186(8) 0.090(4) 0.098(5) 0.002(4) -0.013(5) 0.096(5)
C10A 0.069(5) 0.044(4) 0.061(5) -0.001(3) 0.000(4) 0.033(4)

loop_
_atom_type_symbol
_atom_type_description
_atom_type_scat_dispersion_real
_atom_type_scat_dispersion_imag
_atom_type_scat_source
C C 0.0033 0.0016 'International Tables Vol C Tables 4.2.6.8 and 6.1.1.4'
H H 0.0000 0.0000 'International Tables Vol C Tables 4.2.6.8 and 6.1.1.4'
N N 0.0061 0.0033 'International Tables Vol C Tables 4.2.6.8 and 6.1.1.4'
O O 0.0106 0.0060 'International Tables Vol C Tables 4.2.6.8 and 6.1.1.4'
S S 0.1246 0.1234 'International Tables Vol C Tables 4.2.6.8 and 6.1.1.4'
V V 0.3005 0.5294 'International Tables Vol C Tables 4.2.6.8 and 6.1.1.4'

loop_
_geom_angle_atom_site_label_1
_geom_angle_atom_site_label_2
_geom_angle_atom_site_label_3
_geom_angle
_geom_angle_site_symmetry_1
_geom_angle_site_symmetry_3
V2 V1 V3 65.86(2) . .
O1 V1 V2 47.439(15) . .
O1 V1 V3 47.453(15) . .
O2 V1 V2 81.93(7) . .
O2 V1 V3 125.30(7) . .
O2 V1 O1 78.04(7) . .
O2 V1 O6 82.03(9) . .
O4 V1 V2 34.96(7) . .
O4 V1 V3 87.61(8) . .
O4 V1 O1 82.38(7) . .
O4 V1 O2 89.72(10) . .
O4 V1 O6 158.63(10) . .
O4 V1 O7 94.35(11) . .
O6 V1 V2 123.86(7) . .
O6 V1 V3 81.29(7) . .
O6 V1 O1 76.65(7) . .
O7 V1 V2 88.87(8) . .
O7 V1 V3 33.31(7) . .
O7 V1 O1 80.72(7) . .
O7 V1 O2 157.64(10) . .
O7 V1 O6 86.37(10) . .
O10 V1 V2 139.10(10) . .
O10 V1 V3 135.71(10) . .
O10 V1 O1 172.09(9) . .
O10 V1 O2 97.68(12) . .
O10 V1 O4 104.39(12) . .
O10 V1 O6 96.26(12) . .
O10 V1 O7 102.55(12) . .
V1 V2 V3 66.17(2) . 16_554
O1 V2 V1 47.677(16) . .
O1 V2 V3 47.377(15) . 16_554
O3 V2 V1 87.00(8) . .
O3 V2 V3 34.69(7) . 16_554
O3 V2 O1 82.01(7) . .
O3 V2 O4 93.19(11) . .
O3 V2 O5 159.03(10) . .
O3 V2 O6 90.60(11) . 16_554
O4 V2 V1 33.38(7) . .
O4 V2 V3 88.88(7) . 16_554
O4 V2 O1 81.04(7) . .
O4 V2 O5 86.42(10) . .
O4 V2 O6 157.65(10) . 16_554
O5 V2 V1 81.17(7) . .
O5 V2 V3 124.39(6) . 16_554
O5 V2 O1 77.21(6) . .
O6 V2 V1 125.13(7) 16_554 .
O6 V2 V3 81.79(7) 16_554 16_554
O6 V2 O1 77.69(7) 16_554 .
O6 V2 O5 82.28(10) 16_554 .
O9 V2 V1 137.09(10) . .
O9 V2 V3 138.39(10) . 16_554
O9 V2 O1 171.63(10) . .
O9 V2 O3 104.23(12) . .
O9 V2 O4 103.89(12) . .
O9 V2 O5 96.18(12) . .
O9 V2 O6 96.48(12) . 16_554
V1 V3 V2 66.083(19) . 16_554
O1 V3 V1 47.566(16) . .
O1 V3 V2 47.256(15) . 16_554
O2 V3 V1 124.31(7) 16_554 .
O2 V3 V2 80.74(6) 16_554 16_554
O2 V3 O1 76.93(7) 16_554 .
O3 V3 V1 89.26(8) 16_554 .
O3 V3 V2 33.33(7) 16_554 16_554
O3 V3 O1 80.53(7) 16_554 .
O3 V3 O2 85.20(10) 16_554 16_554
O3 V3 O5 157.38(10) 16_554 .
O5 V3 V1 81.75(7) . .
O5 V3 V2 125.13(7) . 16_554
O5 V3 O1 78.08(7) . .
O5 V3 O2 82.89(9) . 16_554
O7 V3 V1 34.78(8) . .
O7 V3 V2 87.38(8) . 16_554
O7 V3 O1 82.30(8) . .
O7 V3 O2 159.03(10) . 16_554
O7 V3 O3 94.34(11) . 16_554
O7 V3 O5 90.04(10) . .
O8 V3 V1 139.13(10) . .
O8 V3 V2 136.35(9) . 16_554
O8 V3 O1 171.60(11) . .
O8 V3 O2 95.74(12) . 16_554
O8 V3 O3 103.17(12) . 16_554
O8 V3 O5 97.11(11) . .
O8 V3 O7 104.74(13) . .
C8 S4 C14 98.4(3) . .
V1 O1 V1 180.0 16_554 .
V2 O1 V1 84.88(2) 16_554 16_554
V2 O1 V1 84.88(2) . .
V2 O1 V1 95.12(2) . 16_554
V2 O1 V1 95.12(2) 16_554 .
V2 O1 V2 180.0 . 16_554
V2 O1 V3 85.37(2) . 16_554
V2 O1 V3 94.63(2) . .
V2 O1 V3 85.36(2) 16_554 .
V2 O1 V3 94.63(2) 16_554 16_554
V3 O1 V1 84.98(2) 16_554 16_554
V3 O1 V1 95.02(2) 16_554 .
V3 O1 V1 95.02(2) . 16_554
V3 O1 V1 84.98(2) . .
V3 O1 V3 180.0 . 16_554
V1 O2 V3 109.50(11) . 16_554
C1AA O2 V1 119.4(2) . .
C1AA O2 V3 118.0(2) . 16_554
V2 O3 V3 111.99(12) . 16_554
V1 O4 V2 111.66(11) . .
V3 O5 V2 109.54(10) . .
C11 O5 V2 117.9(2) . .
C11 O5 V3 119.1(2) . .
V2 O6 V1 109.93(11) 16_554 .
C19 O6 V1 118.2(2) . .
C19 O6 V2 119.5(2) . 16_554
V3 O7 V1 111.91(12) . .
O5 C11 C15 112.3(3) . .
C15 C14 S4 109.5(3) . .
C15 C14 C10A 114.9(4) . .
C10A C14 S4 113.0(4) . .
C11 C15 C14 108.5(3) . .
C11 C15 C1AA 110.3(3) . 16_554
C19 C15 C11 109.9(3) 16_554 .
C19 C15 C14 108.2(3) 16_554 .
C19 C15 C1AA 109.9(3) 16_554 16_554
C1AA C15 C14 110.0(3) 16_554 .
O6 C19 C15 112.7(3) . 16_554
C2AA N0AA C1B 113.6(4) . .
C3AA N0AA C2AA 106.6(3) . .
C3AA N0AA C1B 101.9(5) . .
C3AA N0AA C3 110.3(4) . .
C3 N0AA C2AA 111.0(4) . .
C3 N0AA C1B 112.8(4) . .
C1E N0AA C2AA 108.4(4) . .
C1E N0AA C3AA 119.1(5) . .
C1E N0AA C3 101.3(4) . .
O2 C1AA C15 111.9(3) . 16_554
N0AA C2AA C4B 111.8(5) . .
C4A C2AA N0AA 116.7(4) . .
N0AA C3AA C2 114.4(3) . .
C6B C1B N0AA 120.2(7) . .
C3AA C2 C9 108.9(5) . .
C7 C2 C3AA 115.1(5) . .
N0AA C3 C5B 111.4(5) . .
C5A C3 N0AA 118.2(5) . .
C2AA C4B C18 95.1(11) . .
C6 C5B C3 112.5(8) . .
C1B C6B C4 109.7(9) . .
C2 C7 C0AA 101.0(8) . .
C10 C9 C2 113.2(9) . .
C6B C4 C12 109.6(12) . .
C17 C6 C5B 111.3(10) . .
C1 C5 C4A 115.5(9) . .
C3 C5A C16 110.9(8) . .
C5A C16 C13 113.1(9) . .
C2AA C4A C5 112.2(7) . .
C1A C18 C4B 109.0(16) . .
C1E C6A C1C 109.9(8) . .
C1D C1C C6A 110.8(10) . .
N0AA C1E C6A 109.5(6) . .

loop_
_geom_bond_atom_site_label_1
_geom_bond_atom_site_label_2
_geom_bond_distance
_geom_bond_site_symmetry_2
V1 V2 3.0186(9) .
V1 V3 3.0244(8) .
V1 O1 2.2407(6) .
V1 O2 1.991(2) .
V1 O4 1.787(2) .
V1 O6 2.037(2) .
V1 O7 1.860(2) .
V1 O10 1.611(3) .
V2 V3 3.0296(8) 16_554
V2 O1 2.2322(5) .
V2 O3 1.795(2) .
V2 O4 1.861(2) .
V2 O5 2.035(2) .
V2 O6 1.994(2) 16_554
V2 O9 1.604(2) .
V3 V2 3.0297(8) 16_554
V3 O1 2.2367(6) .
V3 O2 2.052(2) 16_554
V3 O3 1.859(2) 16_554
V3 O5 1.987(2) .
V3 O7 1.790(2) .
V3 O8 1.606(2) .
S4 C14 1.829(5) .
S4 C8 1.780(6) .
O1 V1 2.2408(6) 16_554
O1 V2 2.2323(5) 16_554
O1 V3 2.2366(6) 16_554
O2 V3 2.052(2) 16_554
O2 C1AA 1.422(4) .
O3 V3 1.860(2) 16_554
O5 C11 1.433(4) .
O6 V2 1.994(2) 16_554
O6 C19 1.413(4) .
C11 C15 1.535(5) .
C14 C15 1.559(5) .
C14 C10A 1.559(9) .
C15 C19 1.517(6) 16_554
C15 C1AA 1.539(5) 16_554
C19 C15 1.517(6) 16_554
N0AA C2AA 1.514(5) .
N0AA C3AA 1.514(6) .
N0AA C1B 1.630(10) .
N0AA C3 1.514(6) .
N0AA C1E 1.453(8) .
C1AA C15 1.539(5) 16_554
C2AA C4B 1.624(13) .
C2AA C4A 1.482(10) .
C3AA C2 1.526(6) .
C1B C6B 1.500(14) .
C2 C7 1.363(10) .
C2 C9 1.722(14) .
C3 C5B 1.611(12) .
C3 C5A 1.449(11) .
C4B C18 1.77(3) .
C5B C6 1.569(14) .
C6B C4 1.524(17) .
C7 C0AA 1.460(14) .
C9 C10 1.436(13) .
C4 C12 1.54(2) .
C6 C17 1.40(2) .
C5 C1 1.507(15) .
C5 C4A 1.570(13) .
C13 C16 1.513(17) .
C5A C16 1.456(15) .
C18 C1A 1.45(3) .
C6A C1C 1.555(13) .
C6A C1E 1.534(12) .
C1C C1D 1.502(17) .

loop_
_platon_squeeze_void_nr
_platon_squeeze_void_average_x
_platon_squeeze_void_average_y
_platon_squeeze_void_average_z
_platon_squeeze_void_volume
_platon_squeeze_void_count_electrons
_platon_squeeze_void_content
1 0.000 0.000 0.000 138 45 ' CH2Cl2'
2 0.000 0.000 0.500 605 207 '5 CH2Cl2 '
3 0.333 0.667 0.167 588 206 '5 CH2Cl2 '
4 0.333 0.667 0.667 145 46 'CH2Cl2 '
5 0.667 0.333 0.833 588 206 '5 CH2Cl2 '
6 0.667 0.333 0.333 145 46 'CH2Cl2 '
